data_4347031
loop_
_publ_author_name
'Fleischmann, Martin'
'D\"utsch, Luis'
'Elsayed Moussa, Mehdi'
'Bal\'azs, G\'abor'
'Kremer, Werner'
'Lescop, Christophe'
'Scheer, Manfred'

_publ_section_title
;
 Self-Assembly of Reactive Linear Cu3 Building Blocks for Supramolecular
 Coordination Chemistry and Their Reactivity toward E(n) Ligand Complexes.
;
_journal_issue 6
_journal_name_full 'Inorganic chemistry'
_journal_page_first 2840
_journal_page_last 2854
_journal_paper_doi 10.1021/acs.inorgchem.5b02641
_journal_volume 55
_journal_year 2016
_chemical_compound_source 'see text'
_chemical_formula_moiety 'C64 H58 Br2 Cu3 P6, B F4'
_chemical_formula_sum 'C64 H58 B Br2 Cu3 F4 P6'
_chemical_formula_weight 1450.19
_space_group_IT_number 15
_space_group_name_Hall '-C 2yc'
_space_group_name_H-M_alt 'C 1 2/c 1'
_symmetry_cell_setting monoclinic
_symmetry_Int_Tables_number 15
_symmetry_space_group_name_Hall '-C 2yc'
_symmetry_space_group_name_H-M 'C 1 2/c 1'
_atom_sites_solution_hydrogens geom
_atom_sites_solution_primary direct
_atom_sites_solution_secondary difmap
_cell_angle_alpha 90
_cell_angle_beta 94.798(1)
_cell_angle_gamma 90
_cell_formula_units_Z 8
_cell_length_a 25.9617(2)
_cell_length_b 15.6931(1)
_cell_length_c 29.5724(3)
_cell_measurement_reflns_used 21800
_cell_measurement_temperature 123(1)
_cell_measurement_theta_max 74.0573
_cell_measurement_theta_min 3.1879
_cell_volume 12006.15(17)
_computing_cell_refinement
;
CrysAlisPro, Agilent Technologies,
Version 1.171.36.21 (release 14-08-2012 CrysAlis171 .NET)
(compiled Sep 14 2012,17:21:16)
;
_computing_data_collection
;
CrysAlisPro, Agilent Technologies,
Version 1.171.36.21 (release 14-08-2012 CrysAlis171 .NET)
(compiled Sep 14 2012,17:21:16)
;
_computing_data_reduction
;
CrysAlisPro, Agilent Technologies,
Version 1.171.36.21 (release 14-08-2012 CrysAlis171 .NET)
(compiled Sep 14 2012,17:21:16)
;
_computing_molecular_graphics 'PLATON (Spek, 1990)'
_computing_publication_material 'PLATON (Spek, 2003)'
_computing_structure_refinement 'SHELXL-97 (Sheldrick, 1997)'
_computing_structure_solution 'SIR-97 (Altomare, 1999)'
_diffrn_ambient_temperature 123(1)
_diffrn_detector_area_resol_mean 10.5431
_diffrn_measured_fraction_theta_full 0.994
_diffrn_measured_fraction_theta_max 0.954
_diffrn_measurement_device_type 'Xcalibur, Ruby, Gemini ultra'
_diffrn_measurement_method '\w scans'
_diffrn_radiation_monochromator mirror
_diffrn_radiation_probe x-ray
_diffrn_radiation_source 'Enhance Ultra (Cu) X-ray Source'
_diffrn_radiation_type CuK\a
_diffrn_radiation_wavelength 1.54178
_diffrn_reflns_av_R_equivalents 0.0214
_diffrn_reflns_av_sigmaI/netI 0.0198
_diffrn_reflns_limit_h_max 32
_diffrn_reflns_limit_h_min -28
_diffrn_reflns_limit_k_max 19
_diffrn_reflns_limit_k_min -19
_diffrn_reflns_limit_l_max 36
_diffrn_reflns_limit_l_min -35
_diffrn_reflns_number 32633
_diffrn_reflns_reduction_process
;
;
_diffrn_reflns_theta_full 67.00
_diffrn_reflns_theta_max 74.22
_diffrn_reflns_theta_min 3.29
_exptl_absorpt_coefficient_mu 4.738
_exptl_absorpt_correction_T_max 0.664
_exptl_absorpt_correction_T_min 0.421
_exptl_absorpt_correction_type analytical
_exptl_absorpt_process_details
;
CrysAlisPro, Agilent Technologies,
Version 1.171.36.21 (release 14-08-2012 CrysAlis171 .NET)
(compiled Sep 14 2012,17:21:16)
Analytical numeric absorption correction using a multifaceted crystal
			model based on expressions derived by R.C. Clark & J.S. Reid.
(Clark, R. C. & Reid, J. S. (1995). Acta Cryst. A51, 887-897)
;
_exptl_crystal_colour colorless
_exptl_crystal_density_diffrn 1.605
_exptl_crystal_density_method 'Not Measured'
_exptl_crystal_description block
_exptl_crystal_F_000 5840
_exptl_crystal_size_max 0.2840
_exptl_crystal_size_mid 0.1750
_exptl_crystal_size_min 0.1084
_refine_diff_density_max 0.369
_refine_diff_density_min -0.559
_refine_diff_density_rms 0.068
_refine_ls_extinction_method none
_refine_ls_goodness_of_fit_ref 1.092
_refine_ls_hydrogen_treatment constr
_refine_ls_matrix_type full
_refine_ls_number_parameters 721
_refine_ls_number_reflns 11669
_refine_ls_number_restraints 0
_refine_ls_restrained_S_all 1.092
_refine_ls_R_factor_all 0.0281
_refine_ls_R_factor_gt 0.0256
_refine_ls_shift/su_max 0.004
_refine_ls_shift/su_mean 0.000
_refine_ls_structure_factor_coef Fsqd
_refine_ls_weighting_details 'calc w=1/[\s^2^(Fo^2^)+(0.0375P)^2^+15.1763P] where P=(Fo^2^+2Fc^2^)/3'
_refine_ls_weighting_scheme calc
_refine_ls_wR_factor_gt 0.0715
_refine_ls_wR_factor_ref 0.0726
_reflns_number_gt 10716
_reflns_number_total 11669
_reflns_threshold_expression >2\s(i)
_cod_data_source_file ic5b02641_si_004.cif
_cod_data_source_block 1
_cod_depositor_comments
;
The following automatic conversions were performed:

data item '_symmetry_cell_setting' value 'Monoclinic' was changed to
'monoclinic' in accordance with the
/home/saulius/struct/COD-crude-data/automatic-downloads/DataCite-retrospective/ACS/depositions/lib/dictionaries/cif_core.dic
dictionary named 'cif_core.dic' version 2.4.2 last updated on
2011-04-26.

Automatic conversion script
Id: cif_fix_values 6909 2019-04-08 15:41:33Z antanas 
;
_cod_original_sg_symbol_H-M 'C 2/c'
_cod_database_code 4347031

loop_
_symmetry_equiv_pos_site_id
_symmetry_equiv_pos_as_xyz
1 x,y,z
2 -x,y,1/2-z
3 -x,-y,-z
4 x,-y,1/2+z
5 1/2+x,1/2+y,z
6 1/2-x,1/2+y,1/2-z
7 1/2-x,1/2-y,-z
8 1/2+x,1/2-y,1/2+z

loop_
_atom_site_aniso_label
_atom_site_aniso_U_11
_atom_site_aniso_U_22
_atom_site_aniso_U_33
_atom_site_aniso_U_23
_atom_site_aniso_U_13
_atom_site_aniso_U_12
Br1 0.0266(1) 0.0212(1) 0.0254(1) 0.0026(1) -0.0009(1) 0.0021(1)
Br2 0.0291(1) 0.0186(1) 0.0267(1) 0.0036(1) 0.0013(1) -0.0005(1)
Cu1 0.0224(2) 0.0207(2) 0.0190(1) 0.0007(1) -0.0002(1) 0.0005(1)
Cu2 0.0217(1) 0.0187(1) 0.0163(1) -0.0004(1) 0.0006(1) 0.0000(1)
Cu3 0.0237(2) 0.0187(2) 0.0179(1) -0.0005(1) 0.0003(1) -0.0009(1)
P1 0.0185(2) 0.0182(2) 0.0194(2) 0.0001(2) -0.0007(2) -0.0009(2)
P2 0.0187(2) 0.0166(2) 0.0160(2) -0.0001(2) 0.0005(2) -0.0005(2)
P3 0.0192(2) 0.0187(2) 0.0176(2) -0.0007(2) 0.0013(2) -0.0005(2)
P4 0.0181(2) 0.0184(2) 0.0170(2) 0.0000(2) -0.0007(2) -0.0011(2)
P5 0.0176(2) 0.0171(2) 0.0157(2) -0.0002(2) 0.0008(2) -0.0002(2)
P6 0.0182(2) 0.0187(2) 0.0185(2) 0.0013(2) 0.0013(2) 0.0003(2)
C1 0.0201(9) 0.0160(9) 0.0219(9) -0.0002(7) 0.0015(7) 0.0002(7)
C2 0.0197(9) 0.0205(9) 0.0188(9) -0.0008(7) 0.0015(7) -0.0002(8)
C3 0.0182(9) 0.0193(9) 0.0204(9) 0.0005(7) 0.0002(7) 0.0006(7)
C4 0.0189(9) 0.0192(9) 0.0202(9) 0.0018(8) 0.0012(7) 0.0001(7)
C5 0.0198(9) 0.0220(10) 0.0224(9) 0.0026(8) -0.0037(7) -0.0018(8)
C6 0.0265(11) 0.0250(11) 0.0410(13) 0.0026(10) 0.0056(9) 0.0012(9)
C7 0.0251(11) 0.0323(12) 0.0539(15) 0.0088(11) 0.0103(10) -0.0037(10)
C8 0.0264(11) 0.0244(11) 0.0451(13) 0.0083(10) -0.0046(10) -0.0077(9)
C9 0.0327(12) 0.0217(11) 0.0540(15) -0.0017(10) 0.0006(11) -0.0017(9)
C10 0.0283(11) 0.0233(11) 0.0449(13) -0.0046(10) 0.0062(10) -0.0021(9)
C11 0.0182(9) 0.0223(10) 0.0243(10) 0.0023(8) -0.0020(7) -0.0032(8)
C12 0.0247(10) 0.0229(10) 0.0265(10) 0.0001(8) -0.0027(8) -0.0034(8)
C13 0.0265(11) 0.0266(11) 0.0340(12) 0.0083(9) -0.0073(9) -0.0036(9)
C14 0.0312(12) 0.0447(14) 0.0235(11) 0.0109(10) -0.0060(9) -0.0099(10)
C15 0.0302(11) 0.0478(14) 0.0212(10) -0.0030(10) 0.0014(8) -0.0061(10)
C16 0.0230(10) 0.0296(11) 0.0271(11) -0.0019(9) 0.0008(8) -0.0013(9)
C17 0.0207(9) 0.0214(10) 0.0201(9) 0.0013(8) 0.0011(7) -0.0033(8)
C18 0.0274(10) 0.0227(10) 0.0227(10) 0.0018(8) 0.0023(8) -0.0001(8)
C19 0.0316(11) 0.0315(11) 0.0253(11) 0.0081(9) 0.0016(9) 0.0024(9)
C20 0.0318(11) 0.0456(14) 0.0193(10) 0.0073(10) 0.0009(8) -0.0032(10)
C21 0.0268(11) 0.0377(12) 0.0209(10) -0.0044(9) 0.0031(8) -0.0036(9)
C22 0.0228(10) 0.0242(10) 0.0209(10) -0.0020(8) 0.0003(7) -0.0026(8)
C23 0.0202(9) 0.0296(11) 0.0211(10) -0.0015(8) 0.0020(7) -0.0059(8)
C24 0.0298(11) 0.0331(12) 0.0255(11) 0.0040(9) 0.0017(9) -0.0079(9)
C25 0.0375(13) 0.0497(15) 0.0296(12) 0.0148(11) -0.0021(10) -0.0153(11)
C26 0.0367(13) 0.078(2) 0.0198(11) 0.0008(12) 0.0046(10) -0.0164(14)
C27 0.0291(12) 0.0738(19) 0.0238(11) -0.0125(12) 0.0058(9) -0.0007(12)
C28 0.0253(10) 0.0429(13) 0.0254(11) -0.0063(10) 0.0030(8) -0.0011(10)
C29 0.0223(10) 0.0261(10) 0.0204(9) -0.0034(8) 0.0011(7) 0.0023(8)
C30 0.0257(11) 0.0364(12) 0.0315(12) 0.0034(10) -0.0006(9) -0.0029(9)
C31 0.0207(10) 0.0556(16) 0.0361(13) 0.0014(12) -0.0007(9) -0.0004(10)
C32 0.0314(13) 0.0477(16) 0.0527(16) -0.0024(13) -0.0033(11) 0.0165(12)
C33 0.0389(15) 0.0305(14) 0.093(2) 0.0000(15) -0.0080(15) 0.0094(12)
C34 0.0284(12) 0.0288(12) 0.0699(19) 0.0024(12) -0.0040(12) 0.0018(10)
C35 0.0188(9) 0.0225(10) 0.0216(9) -0.0011(8) -0.0003(7) 0.0004(8)
C36 0.0231(10) 0.0268(11) 0.0322(11) -0.0020(9) -0.0003(8) -0.0019(9)
C37 0.0203(10) 0.0404(13) 0.0364(12) -0.0035(10) -0.0008(9) -0.0014(9)
C38 0.0230(11) 0.0439(14) 0.0394(13) 0.0035(11) -0.0015(9) 0.0104(10)
C39 0.0335(12) 0.0326(13) 0.0490(15) 0.0126(11) 0.0032(11) 0.0083(10)
C40 0.0249(11) 0.0301(12) 0.0375(12) 0.0065(10) 0.0026(9) 0.0024(9)
C41 0.0201(9) 0.0209(10) 0.0211(10) -0.0016(8) 0.0010(7) -0.0021(8)
C42 0.0274(10) 0.0246(10) 0.0221(10) -0.0008(8) -0.0012(8) -0.0010(8)
C43 0.0343(12) 0.0235(11) 0.0310(11) -0.0025(9) 0.0028(9) 0.0015(9)
C44 0.0268(11) 0.0297(11) 0.0291(11) -0.0116(9) 0.0017(8) -0.0027(9)
C45 0.0319(11) 0.0367(12) 0.0220(10) -0.0037(9) -0.0043(8) -0.0007(10)
C46 0.0326(11) 0.0243(11) 0.0233(10) -0.0010(8) -0.0034(8) 0.0002(9)
C47 0.0210(9) 0.0200(9) 0.0199(9) -0.0011(8) 0.0037(7) -0.0022(8)
C48 0.0286(11) 0.0212(10) 0.0262(10) -0.0014(8) -0.0025(8) 0.0035(8)
C49 0.0391(13) 0.0236(11) 0.0387(13) -0.0017(10) -0.0005(10) 0.0058(9)
C50 0.0348(12) 0.0257(11) 0.0347(12) -0.0118(9) 0.0074(9) -0.0014(9)
C51 0.0339(12) 0.0327(12) 0.0211(10) -0.0061(9) 0.0031(8) -0.0054(10)
C52 0.0319(11) 0.0247(10) 0.0211(10) -0.0014(8) 0.0030(8) 0.0007(9)
C53 0.0194(9) 0.0228(10) 0.0307(11) -0.0033(8) 0.0051(8) -0.0004(8)
C54 0.0363(13) 0.0329(13) 0.0484(15) 0.0052(11) 0.0117(11) 0.0099(10)
C55 0.0575(19) 0.0339(15) 0.088(3) 0.0015(15) 0.0296(18) 0.0211(13)
C56 0.0585(19) 0.0441(17) 0.077(2) -0.0286(16) 0.0294(17) 0.0014(14)
C57 0.0389(14) 0.0624(19) 0.0450(15) -0.0267(14) 0.0118(12) -0.0048(13)
C58 0.0271(11) 0.0415(13) 0.0323(12) -0.0113(10) 0.0039(9) 0.0001(10)
C59 0.0211(9) 0.0236(10) 0.0200(9) 0.0034(8) -0.0021(7) -0.0027(8)
C60 0.0305(11) 0.0253(11) 0.0320(11) 0.0024(9) 0.0066(9) -0.0014(9)
C61 0.0420(13) 0.0224(11) 0.0410(13) 0.0027(10) 0.0014(10) -0.0035(10)
C62 0.0352(12) 0.0304(12) 0.0358(12) 0.0100(10) -0.0064(10) -0.0128(10)
C63 0.0256(11) 0.0413(14) 0.0401(13) 0.0091(11) 0.0048(9) -0.0090(10)
C64 0.0251(11) 0.0323(12) 0.0348(12) 0.0015(10) 0.0037(9) -0.0015(9)
F1 0.0780(11) 0.0327(7) 0.0228(7) 0.0020(6) 0.0040(7) 0.0103(7)
F2 0.0388(9) 0.0934(15) 0.0853(14) -0.0527(12) -0.0025(9) 0.0109(9)
F3 0.0616(10) 0.0314(7) 0.0257(7) -0.0019(6) -0.0017(6) 0.0101(7)
F4 0.0903(14) 0.0380(9) 0.0463(9) 0.0083(7) -0.0074(9) -0.0278(9)
B1 0.0365(13) 0.0188(11) 0.0324(13) -0.0023(10) -0.0008(10) 0.0017(10)

loop_
_atom_site_label
_atom_site_type_symbol
_atom_site_thermal_displace_type
_atom_site_fract_x
_atom_site_fract_y
_atom_site_fract_z
_atom_site_occupancy
_atom_site_U_iso_or_equiv
_atom_site_calc_flag
_atom_site_refinement_flags
Br1 Br Uani 0.37246(1) -0.01585(1) 0.68882(1) 1.000 0.0246(1) . .
Br2 Br Uani 0.23003(1) -0.05789(1) 0.70592(1) 1.000 0.0249(1) . .
Cu1 Cu Uani 0.38673(1) 0.12595(2) 0.66371(1) 1.000 0.0208(1) . .
Cu2 Cu Uani 0.28528(1) 0.06501(2) 0.67486(1) 1.000 0.0189(1) . .
Cu3 Cu Uani 0.17450(1) 0.05486(2) 0.68058(1) 1.000 0.0202(1) . .
P1 P Uani 0.39125(2) 0.22773(3) 0.71702(2) 1.000 0.0188(1) . .
P2 P Uani 0.27971(2) 0.17438(3) 0.72516(2) 1.000 0.0172(1) . .
P3 P Uani 0.16194(2) 0.16831(3) 0.72419(2) 1.000 0.0185(1) . .
P4 P Uani 0.15107(2) 0.06445(3) 0.60630(2) 1.000 0.0180(1) . .
P5 P Uani 0.26706(2) 0.08120(3) 0.59858(2) 1.000 0.0168(1) . .
P6 P Uani 0.37617(2) 0.14762(3) 0.58882(2) 1.000 0.0185(1) . .
C1 C Uani 0.32481(7) 0.26360(12) 0.72090(7) 1.000 0.0194(5) . .
C2 C Uani 0.21899(7) 0.23573(13) 0.72020(7) 1.000 0.0197(5) . .
C3 C Uani 0.20219(7) 0.12468(13) 0.58154(7) 1.000 0.0194(5) . .
C4 C Uani 0.30704(7) 0.16103(13) 0.57192(7) 1.000 0.0195(5) . .
C5 C Uani 0.42563(8) 0.32670(13) 0.70720(7) 1.000 0.0217(5) . .
C6 C Uani 0.47040(9) 0.32068(15) 0.68495(8) 1.000 0.0307(7) . .
C7 C Uani 0.49825(9) 0.39341(16) 0.67611(9) 1.000 0.0367(7) . .
C8 C Uani 0.48122(9) 0.47211(15) 0.68923(9) 1.000 0.0324(7) . .
C9 C Uani 0.43697(10) 0.47849(15) 0.71136(9) 1.000 0.0363(7) . .
C10 C Uani 0.40887(9) 0.40637(14) 0.72050(9) 1.000 0.0320(7) . .
C11 C Uani 0.41561(7) 0.19561(13) 0.77441(7) 1.000 0.0218(6) . .
C12 C Uani 0.44652(8) 0.12307(13) 0.77880(7) 1.000 0.0250(6) . .
C13 C Uani 0.46872(9) 0.09791(15) 0.82107(8) 1.000 0.0296(7) . .
C14 C Uani 0.45876(9) 0.14268(17) 0.85922(8) 1.000 0.0336(7) . .
C15 C Uani 0.42706(9) 0.21404(17) 0.85571(8) 1.000 0.0331(7) . .
C16 C Uani 0.40594(8) 0.24100(15) 0.81334(7) 1.000 0.0266(6) . .
C17 C Uani 0.28980(8) 0.14624(13) 0.78503(7) 1.000 0.0208(5) . .
C18 C Uani 0.31238(8) 0.06801(13) 0.79666(7) 1.000 0.0243(6) . .
C19 C Uani 0.32238(9) 0.04556(15) 0.84208(8) 1.000 0.0295(6) . .
C20 C Uani 0.30914(9) 0.10117(16) 0.87566(7) 1.000 0.0323(7) . .
C21 C Uani 0.28619(8) 0.17862(15) 0.86433(7) 1.000 0.0284(6) . .
C22 C Uani 0.27684(8) 0.20207(14) 0.81910(7) 1.000 0.0227(6) . .
C23 C Uani 0.15682(8) 0.15559(14) 0.78503(7) 1.000 0.0236(6) . .
C24 C Uani 0.17484(9) 0.08071(15) 0.80611(8) 1.000 0.0295(7) . .
C25 C Uani 0.17288(10) 0.07064(18) 0.85262(8) 1.000 0.0392(8) . .
C26 C Uani 0.15244(10) 0.1350(2) 0.87785(8) 1.000 0.0447(9) . .
C27 C Uani 0.13447(9) 0.2093(2) 0.85699(8) 1.000 0.0420(8) . .
C28 C Uani 0.13671(9) 0.22075(17) 0.81076(8) 1.000 0.0312(7) . .
C29 C Uani 0.10805(8) 0.23930(14) 0.70787(7) 1.000 0.0230(6) . .
C30 C Uani 0.05877(9) 0.20391(16) 0.70375(8) 1.000 0.0314(7) . .
C31 C Uani 0.01564(9) 0.25462(18) 0.69463(9) 1.000 0.0376(8) . .
C32 C Uani 0.02122(10) 0.34132(19) 0.68856(10) 1.000 0.0443(9) . .
C33 C Uani 0.07004(11) 0.37670(18) 0.69229(13) 1.000 0.0549(10) . .
C34 C Uani 0.11341(10) 0.32603(16) 0.70171(11) 1.000 0.0428(8) . .
C35 C Uani 0.09244(8) 0.12693(13) 0.59283(7) 1.000 0.0211(5) . .
C36 C Uani 0.04553(8) 0.08707(15) 0.59915(8) 1.000 0.0275(6) . .
C37 C Uani -0.00042(9) 0.13161(16) 0.59321(8) 1.000 0.0325(7) . .
C38 C Uani -0.00004(9) 0.21631(17) 0.58071(9) 1.000 0.0357(7) . .
C39 C Uani 0.04603(10) 0.25639(17) 0.57462(9) 1.000 0.0384(8) . .
C40 C Uani 0.09261(9) 0.21206(15) 0.58074(8) 1.000 0.0308(7) . .
C41 C Uani 0.13932(8) -0.02861(13) 0.56973(7) 1.000 0.0207(6) . .
C42 C Uani 0.15264(8) -0.10977(14) 0.58543(7) 1.000 0.0249(6) . .
C43 C Uani 0.14330(9) -0.17971(14) 0.55686(8) 1.000 0.0296(7) . .
C44 C Uani 0.12100(9) -0.16915(15) 0.51322(8) 1.000 0.0286(6) . .
C45 C Uani 0.10755(9) -0.08861(15) 0.49777(8) 1.000 0.0306(6) . .
C46 C Uani 0.11693(9) -0.01841(14) 0.52566(7) 1.000 0.0271(6) . .
C47 C Uani 0.27147(8) -0.01224(13) 0.56242(7) 1.000 0.0202(5) . .
C48 C Uani 0.29088(8) -0.08855(13) 0.58092(7) 1.000 0.0256(6) . .
C49 C Uani 0.29542(10) -0.15851(15) 0.55302(8) 1.000 0.0340(7) . .
C50 C Uani 0.28052(9) -0.15342(15) 0.50688(8) 1.000 0.0315(7) . .
C51 C Uani 0.26044(9) -0.07822(15) 0.48866(7) 1.000 0.0292(7) . .
C52 C Uani 0.25623(9) -0.00764(14) 0.51608(7) 1.000 0.0259(6) . .
C53 C Uani 0.39843(8) 0.06778(13) 0.55056(7) 1.000 0.0241(6) . .
C54 C Uani 0.42897(10) 0.00094(16) 0.56872(10) 1.000 0.0387(8) . .
C55 C Uani 0.44687(13) -0.06065(19) 0.54022(13) 1.000 0.0585(13) . .
C56 C Uani 0.43378(13) -0.0569(2) 0.49397(13) 1.000 0.0585(11) . .
C57 C Uani 0.40350(11) 0.0088(2) 0.47541(10) 1.000 0.0483(9) . .
C58 C Uani 0.38575(9) 0.07109(17) 0.50371(8) 1.000 0.0336(7) . .
C59 C Uani 0.40539(8) 0.24687(13) 0.57120(7) 1.000 0.0218(5) . .
C60 C Uani 0.38587(9) 0.32445(14) 0.58490(8) 1.000 0.0290(6) . .
C61 C Uani 0.41180(10) 0.39957(15) 0.57733(9) 1.000 0.0353(7) . .
C62 C Uani 0.45730(9) 0.39871(16) 0.55623(8) 1.000 0.0343(7) . .
C63 C Uani 0.47662(9) 0.32237(17) 0.54216(9) 1.000 0.0356(7) . .
C64 C Uani 0.45093(9) 0.24634(16) 0.54940(8) 1.000 0.0307(7) . .
F1 F Uani 0.24948(7) 0.31033(9) 0.62267(5) 1.000 0.0445(5) . .
F2 F Uani 0.17773(7) 0.37992(14) 0.59533(7) 1.000 0.0729(7) . .
F3 F Uani 0.22751(6) 0.31662(9) 0.54670(5) 1.000 0.0399(5) . .
F4 F Uani 0.25651(8) 0.43386(10) 0.58559(6) 1.000 0.0589(6) . .
B1 B Uani 0.22757(11) 0.36170(16) 0.58746(9) 1.000 0.0294(7) . .
H1A H Uiso 0.31400 0.29730 0.69430 1.000 0.0230 calc R
H1B H Uiso 0.32350 0.29990 0.74730 1.000 0.0230 calc R
H2A H Uiso 0.22020 0.27830 0.74410 1.000 0.0240 calc R
H2B H Uiso 0.21590 0.26540 0.69130 1.000 0.0240 calc R
H3A H Uiso 0.20080 0.18370 0.59110 1.000 0.0230 calc R
H3B H Uiso 0.19630 0.12330 0.54870 1.000 0.0230 calc R
H4A H Uiso 0.30130 0.15620 0.53920 1.000 0.0230 calc R
H4B H Uiso 0.29640 0.21770 0.58040 1.000 0.0230 calc R
H6 H Uiso 0.48180 0.26770 0.67590 1.000 0.0370 calc R
H7 H Uiso 0.52840 0.38910 0.66130 1.000 0.0440 calc R
H8 H Uiso 0.49970 0.52090 0.68310 1.000 0.0390 calc R
H9 H Uiso 0.42570 0.53170 0.72030 1.000 0.0440 calc R
H10 H Uiso 0.37890 0.41120 0.73550 1.000 0.0380 calc R
H12 H Uiso 0.45240 0.09120 0.75320 1.000 0.0300 calc R
H13 H Uiso 0.49040 0.05060 0.82350 1.000 0.0360 calc R
H14 H Uiso 0.47330 0.12520 0.88750 1.000 0.0400 calc R
H15 H Uiso 0.42000 0.24380 0.88170 1.000 0.0400 calc R
H16 H Uiso 0.38530 0.28950 0.81100 1.000 0.0320 calc R
H18 H Uiso 0.32080 0.03060 0.77400 1.000 0.0290 calc R
H19 H Uiso 0.33780 -0.00640 0.84990 1.000 0.0350 calc R
H20 H Uiso 0.31570 0.08630 0.90600 1.000 0.0390 calc R
H21 H Uiso 0.27700 0.21510 0.88710 1.000 0.0340 calc R
H22 H Uiso 0.26200 0.25470 0.81150 1.000 0.0270 calc R
H24 H Uiso 0.18820 0.03740 0.78910 1.000 0.0350 calc R
H25 H Uiso 0.18520 0.02090 0.86680 1.000 0.0470 calc R
H26 H Uiso 0.15080 0.12800 0.90890 1.000 0.0540 calc R
H27 H Uiso 0.12080 0.25210 0.87420 1.000 0.0500 calc R
H28 H Uiso 0.12500 0.27120 0.79690 1.000 0.0370 calc R
H30 H Uiso 0.05480 0.14540 0.70720 1.000 0.0380 calc R
H31 H Uiso -0.01720 0.23040 0.69260 1.000 0.0450 calc R
H32 H Uiso -0.00770 0.37550 0.68200 1.000 0.0530 calc R
H33 H Uiso 0.07390 0.43510 0.68850 1.000 0.0660 calc R
H34 H Uiso 0.14610 0.35050 0.70390 1.000 0.0510 calc R
H36 H Uiso 0.04520 0.02990 0.60740 1.000 0.0330 calc R
H37 H Uiso -0.03150 0.10460 0.59760 1.000 0.0390 calc R
H38 H Uiso -0.03090 0.24630 0.57640 1.000 0.0430 calc R
H39 H Uiso 0.04610 0.31360 0.56630 1.000 0.0460 calc R
H40 H Uiso 0.12360 0.23960 0.57670 1.000 0.0370 calc R
H42 H Uiso 0.16770 -0.11740 0.61480 1.000 0.0300 calc R
H43 H Uiso 0.15220 -0.23410 0.56730 1.000 0.0360 calc R
H44 H Uiso 0.11510 -0.21610 0.49430 1.000 0.0340 calc R
H45 H Uiso 0.09210 -0.08140 0.46850 1.000 0.0370 calc R
H46 H Uiso 0.10820 0.03580 0.51490 1.000 0.0320 calc R
H48 H Uiso 0.30070 -0.09250 0.61180 1.000 0.0310 calc R
H49 H Uiso 0.30860 -0.20940 0.56530 1.000 0.0410 calc R
H50 H Uiso 0.28410 -0.20050 0.48830 1.000 0.0380 calc R
H51 H Uiso 0.24970 -0.07510 0.45790 1.000 0.0350 calc R
H52 H Uiso 0.24320 0.04310 0.50360 1.000 0.0310 calc R
H54 H Uiso 0.43730 -0.00230 0.59990 1.000 0.0470 calc R
H55 H Uiso 0.46770 -0.10460 0.55230 1.000 0.0700 calc R
H56 H Uiso 0.44550 -0.09890 0.47520 1.000 0.0700 calc R
H57 H Uiso 0.39510 0.01130 0.44420 1.000 0.0580 calc R
H58 H Uiso 0.36530 0.11530 0.49140 1.000 0.0400 calc R
H60 H Uiso 0.35530 0.32580 0.59920 1.000 0.0350 calc R
H61 H Uiso 0.39840 0.45110 0.58660 1.000 0.0420 calc R
H62 H Uiso 0.47470 0.44930 0.55160 1.000 0.0410 calc R
H63 H Uiso 0.50710 0.32160 0.52770 1.000 0.0430 calc R
H64 H Uiso 0.46420 0.19510 0.53970 1.000 0.0370 calc R

loop_
_atom_type_symbol
_atom_type_description
_atom_type_scat_dispersion_real
_atom_type_scat_dispersion_imag
_atom_type_scat_source
P P 0.2955 0.4335 'International Tables Vol C Tables 4.2.6.8 and 6.1.1.4'
F F 0.0727 0.0534 'International Tables Vol C Tables 4.2.6.8 and 6.1.1.4'
Cu Cu -1.9646 0.5888 'International Tables Vol C Tables 4.2.6.8 and 6.1.1.4'
Br Br -0.6763 1.2805 'International Tables Vol C Tables 4.2.6.8 and 6.1.1.4'
B B 0.0090 0.0039 'International Tables Vol C Tables 4.2.6.8 and 6.1.1.4'
H H 0.0000 0.0000 'International Tables Vol C Tables 4.2.6.8 and 6.1.1.4'
C C 0.0181 0.0091 'International Tables Vol C Tables 4.2.6.8 and 6.1.1.4'

loop_
_geom_angle_atom_site_label_1
_geom_angle_atom_site_label_2
_geom_angle_atom_site_label_3
_geom_angle
_geom_angle_publ_flag
Cu1 Br1 Cu2 69.55(1) yes
Cu2 Br2 Cu3 71.01(1) yes
Br1 Cu1 P1 116.52(2) yes
Br1 Cu1 P6 116.19(2) yes
P1 Cu1 P6 125.71(2) yes
Br1 Cu2 Br2 94.60(1) yes
Br1 Cu2 P2 111.43(2) yes
Br1 Cu2 P5 108.53(2) yes
Br2 Cu2 P2 105.01(2) yes
Br2 Cu2 P5 110.80(2) yes
P2 Cu2 P5 122.78(2) yes
Br2 Cu3 P3 121.80(2) yes
Br2 Cu3 P4 118.08(2) yes
P3 Cu3 P4 118.16(2) yes
Cu1 P1 C1 105.65(7) yes
Cu1 P1 C5 119.46(7) yes
Cu1 P1 C11 116.71(7) yes
C1 P1 C5 102.97(9) yes
C1 P1 C11 106.33(9) yes
C5 P1 C11 104.23(9) yes
Cu2 P2 C1 116.93(7) yes
Cu2 P2 C2 116.18(7) yes
Cu2 P2 C17 116.04(7) yes
C1 P2 C2 98.18(9) yes
C1 P2 C17 102.17(9) yes
C2 P2 C17 104.86(9) yes
Cu3 P3 C2 105.35(7) yes
Cu3 P3 C23 120.46(7) yes
Cu3 P3 C29 118.65(7) yes
C2 P3 C23 104.63(10) yes
C2 P3 C29 103.70(9) yes
C23 P3 C29 102.14(10) yes
Cu3 P4 C3 106.32(7) yes
Cu3 P4 C35 113.83(7) yes
Cu3 P4 C41 123.09(7) yes
C3 P4 C35 104.74(9) yes
C3 P4 C41 105.46(9) yes
C35 P4 C41 101.84(9) yes
Cu2 P5 C3 114.83(7) yes
Cu2 P5 C4 114.88(7) yes
Cu2 P5 C47 118.19(7) yes
C3 P5 C4 99.51(9) yes
C3 P5 C47 103.74(9) yes
C4 P5 C47 103.30(9) yes
Cu1 P6 C4 108.88(7) yes
Cu1 P6 C53 119.58(7) yes
Cu1 P6 C59 113.13(7) yes
C4 P6 C53 105.35(9) yes
C4 P6 C59 104.16(9) yes
C53 P6 C59 104.43(9) yes
P1 C1 P2 112.34(10) yes
P2 C2 P3 112.58(11) yes
P4 C3 P5 112.02(11) yes
P5 C4 P6 112.22(11) yes
P1 C5 C6 117.25(16) yes
P1 C5 C10 123.41(17) yes
C6 C5 C10 119.3(2) no
C5 C6 C7 120.3(2) no
C6 C7 C8 120.0(2) no
C7 C8 C9 120.0(2) no
C8 C9 C10 120.6(2) no
C5 C10 C9 119.8(2) no
P1 C11 C12 117.58(15) yes
P1 C11 C16 123.53(16) yes
C12 C11 C16 118.87(19) no
C11 C12 C13 120.6(2) no
C12 C13 C14 120.1(2) no
C13 C14 C15 120.2(2) no
C14 C15 C16 120.0(2) no
C11 C16 C15 120.3(2) no
P2 C17 C18 118.51(16) yes
P2 C17 C22 121.66(16) yes
C18 C17 C22 119.80(19) no
C17 C18 C19 120.2(2) no
C18 C19 C20 119.6(2) no
C19 C20 C21 120.5(2) no
C20 C21 C22 120.2(2) no
C17 C22 C21 119.7(2) no
P3 C23 C24 118.94(17) yes
P3 C23 C28 121.09(17) yes
C24 C23 C28 119.9(2) no
C23 C24 C25 120.0(2) no
C24 C25 C26 119.8(2) no
C25 C26 C27 120.3(2) no
C26 C27 C28 120.6(3) no
C23 C28 C27 119.3(2) no
P3 C29 C30 117.36(17) yes
P3 C29 C34 123.62(17) yes
C30 C29 C34 118.9(2) no
C29 C30 C31 120.8(2) no
C30 C31 C32 120.0(2) no
C31 C32 C33 119.4(3) no
C32 C33 C34 120.7(3) no
C29 C34 C33 120.1(2) no
P4 C35 C36 116.80(16) yes
P4 C35 C40 123.67(17) yes
C36 C35 C40 119.3(2) no
C35 C36 C37 120.7(2) no
C36 C37 C38 119.7(2) no
C37 C38 C39 120.1(2) no
C38 C39 C40 120.6(2) no
C35 C40 C39 119.6(2) no
P4 C41 C42 120.68(16) yes
P4 C41 C46 119.89(16) yes
C42 C41 C46 119.43(19) no
C41 C42 C43 119.57(19) no
C42 C43 C44 120.7(2) no
C43 C44 C45 119.7(2) no
C44 C45 C46 120.3(2) no
C41 C46 C45 120.3(2) no
P5 C47 C48 119.95(16) yes
P5 C47 C52 120.49(16) yes
C48 C47 C52 119.56(19) no
C47 C48 C49 119.6(2) no
C48 C49 C50 120.6(2) no
C49 C50 C51 119.8(2) no
C50 C51 C52 120.1(2) no
C47 C52 C51 120.3(2) no
P6 C53 C54 118.66(18) yes
P6 C53 C58 122.10(17) yes
C54 C53 C58 119.3(2) no
C53 C54 C55 119.9(3) no
C54 C55 C56 120.3(3) no
C55 C56 C57 120.6(3) no
C56 C57 C58 119.5(3) no
C53 C58 C57 120.5(2) no
P6 C59 C60 119.51(16) yes
P6 C59 C64 121.03(17) yes
C60 C59 C64 118.9(2) no
C59 C60 C61 120.3(2) no
C60 C61 C62 120.7(2) no
C61 C62 C63 119.5(2) no
C62 C63 C64 120.5(2) no
C59 C64 C63 120.1(2) no
P1 C1 H1A 109.00 no
P1 C1 H1B 109.00 no
P2 C1 H1A 109.00 no
P2 C1 H1B 109.00 no
H1A C1 H1B 108.00 no
P2 C2 H2A 109.00 no
P2 C2 H2B 109.00 no
P3 C2 H2A 109.00 no
P3 C2 H2B 109.00 no
H2A C2 H2B 108.00 no
P4 C3 H3A 109.00 no
P4 C3 H3B 109.00 no
P5 C3 H3A 109.00 no
P5 C3 H3B 109.00 no
H3A C3 H3B 108.00 no
P5 C4 H4A 109.00 no
P5 C4 H4B 109.00 no
P6 C4 H4A 109.00 no
P6 C4 H4B 109.00 no
H4A C4 H4B 108.00 no
C5 C6 H6 120.00 no
C7 C6 H6 120.00 no
C6 C7 H7 120.00 no
C8 C7 H7 120.00 no
C7 C8 H8 120.00 no
C9 C8 H8 120.00 no
C8 C9 H9 120.00 no
C10 C9 H9 120.00 no
C5 C10 H10 120.00 no
C9 C10 H10 120.00 no
C11 C12 H12 120.00 no
C13 C12 H12 120.00 no
C12 C13 H13 120.00 no
C14 C13 H13 120.00 no
C13 C14 H14 120.00 no
C15 C14 H14 120.00 no
C14 C15 H15 120.00 no
C16 C15 H15 120.00 no
C11 C16 H16 120.00 no
C15 C16 H16 120.00 no
C17 C18 H18 120.00 no
C19 C18 H18 120.00 no
C18 C19 H19 120.00 no
C20 C19 H19 120.00 no
C19 C20 H20 120.00 no
C21 C20 H20 120.00 no
C20 C21 H21 120.00 no
C22 C21 H21 120.00 no
C17 C22 H22 120.00 no
C21 C22 H22 120.00 no
C23 C24 H24 120.00 no
C25 C24 H24 120.00 no
C24 C25 H25 120.00 no
C26 C25 H25 120.00 no
C25 C26 H26 120.00 no
C27 C26 H26 120.00 no
C26 C27 H27 120.00 no
C28 C27 H27 120.00 no
C23 C28 H28 120.00 no
C27 C28 H28 120.00 no
C29 C30 H30 120.00 no
C31 C30 H30 120.00 no
C30 C31 H31 120.00 no
C32 C31 H31 120.00 no
C31 C32 H32 120.00 no
C33 C32 H32 120.00 no
C32 C33 H33 120.00 no
C34 C33 H33 120.00 no
C29 C34 H34 120.00 no
C33 C34 H34 120.00 no
C35 C36 H36 120.00 no
C37 C36 H36 120.00 no
C36 C37 H37 120.00 no
C38 C37 H37 120.00 no
C37 C38 H38 120.00 no
C39 C38 H38 120.00 no
C38 C39 H39 120.00 no
C40 C39 H39 120.00 no
C35 C40 H40 120.00 no
C39 C40 H40 120.00 no
C41 C42 H42 120.00 no
C43 C42 H42 120.00 no
C42 C43 H43 120.00 no
C44 C43 H43 120.00 no
C43 C44 H44 120.00 no
C45 C44 H44 120.00 no
C44 C45 H45 120.00 no
C46 C45 H45 120.00 no
C41 C46 H46 120.00 no
C45 C46 H46 120.00 no
C47 C48 H48 120.00 no
C49 C48 H48 120.00 no
C48 C49 H49 120.00 no
C50 C49 H49 120.00 no
C49 C50 H50 120.00 no
C51 C50 H50 120.00 no
C50 C51 H51 120.00 no
C52 C51 H51 120.00 no
C47 C52 H52 120.00 no
C51 C52 H52 120.00 no
C53 C54 H54 120.00 no
C55 C54 H54 120.00 no
C54 C55 H55 120.00 no
C56 C55 H55 120.00 no
C55 C56 H56 120.00 no
C57 C56 H56 120.00 no
C56 C57 H57 120.00 no
C58 C57 H57 120.00 no
C53 C58 H58 120.00 no
C57 C58 H58 120.00 no
C59 C60 H60 120.00 no
C61 C60 H60 120.00 no
C60 C61 H61 120.00 no
C62 C61 H61 120.00 no
C61 C62 H62 120.00 no
C63 C62 H62 120.00 no
C62 C63 H63 120.00 no
C64 C63 H63 120.00 no
C59 C64 H64 120.00 no
C63 C64 H64 120.00 no
F1 B1 F2 109.0(2) yes
F1 B1 F3 108.74(19) yes
F1 B1 F4 108.5(2) yes
F2 B1 F3 108.7(2) yes
F2 B1 F4 111.5(2) yes
F3 B1 F4 110.3(2) yes

loop_
_geom_bond_atom_site_label_1
_geom_bond_atom_site_label_2
_geom_bond_distance
_geom_bond_publ_flag
Br1 Cu1 2.3847(4) yes
Br1 Cu2 2.5976(4) yes
Br2 Cu2 2.6157(4) yes
Br2 Cu3 2.3641(4) yes
Cu1 P1 2.2404(6) yes
Cu1 P6 2.2347(6) yes
Cu2 P2 2.2837(5) yes
Cu2 P5 2.2799(5) yes
Cu3 P3 2.2383(5) yes
Cu3 P4 2.2349(5) yes
P1 C1 1.8271(19) yes
P1 C5 1.827(2) yes
P1 C11 1.832(2) yes
P2 C1 1.8362(19) yes
P2 C2 1.8425(19) yes
P2 C17 1.822(2) yes
P3 C2 1.832(2) yes
P3 C23 1.826(2) yes
P3 C29 1.822(2) yes
P4 C3 1.831(2) yes
P4 C35 1.826(2) yes
P4 C41 1.828(2) yes
P5 C3 1.8475(19) yes
P5 C4 1.845(2) yes
P5 C47 1.824(2) yes
P6 C4 1.8343(19) yes
P6 C53 1.815(2) yes
P6 C59 1.827(2) yes
F1 B1 1.400(3) yes
F2 B1 1.364(3) yes
F3 B1 1.398(3) yes
F4 B1 1.363(3) yes
C5 C6 1.386(3) no
C5 C10 1.391(3) no
C6 C7 1.388(3) no
C7 C8 1.378(3) no
C8 C9 1.373(4) no
C9 C10 1.385(3) no
C11 C16 1.394(3) no
C11 C12 1.393(3) no
C12 C13 1.389(3) no
C13 C14 1.372(3) no
C14 C15 1.389(4) no
C15 C16 1.391(3) no
C17 C22 1.397(3) no
C17 C18 1.391(3) no
C18 C19 1.392(3) no
C19 C20 1.387(3) no
C20 C21 1.382(3) no
C21 C22 1.389(3) no
C23 C24 1.393(3) no
C23 C28 1.401(3) no
C24 C25 1.390(3) no
C25 C26 1.387(4) no
C26 C27 1.382(4) no
C27 C28 1.385(3) no
C29 C34 1.382(3) no
C29 C30 1.391(3) no
C30 C31 1.382(3) no
C31 C32 1.382(4) no
C32 C33 1.380(4) no
C33 C34 1.388(4) no
C35 C40 1.383(3) no
C35 C36 1.396(3) no
C36 C37 1.381(3) no
C37 C38 1.380(4) no
C38 C39 1.377(4) no
C39 C40 1.394(4) no
C41 C46 1.391(3) no
C41 C42 1.389(3) no
C42 C43 1.394(3) no
C43 C44 1.380(3) no
C44 C45 1.379(3) no
C45 C46 1.386(3) no
C47 C52 1.396(3) no
C47 C48 1.393(3) no
C48 C49 1.384(3) no
C49 C50 1.389(3) no
C50 C51 1.381(3) no
C51 C52 1.382(3) no
C53 C54 1.395(3) no
C53 C58 1.398(3) no
C54 C55 1.388(4) no
C55 C56 1.383(5) no
C56 C57 1.382(5) no
C57 C58 1.390(4) no
C59 C60 1.392(3) no
C59 C64 1.393(3) no
C60 C61 1.385(3) no
C61 C62 1.381(4) no
C62 C63 1.377(4) no
C63 C64 1.392(4) no
C1 H1B 0.9700 no
C1 H1A 0.9700 no
C2 H2B 0.9700 no
C2 H2A 0.9700 no
C3 H3A 0.9700 no
C3 H3B 0.9700 no
C4 H4A 0.9700 no
C4 H4B 0.9700 no
C6 H6 0.9300 no
C7 H7 0.9300 no
C8 H8 0.9300 no
C9 H9 0.9300 no
C10 H10 0.9300 no
C12 H12 0.9300 no
C13 H13 0.9300 no
C14 H14 0.9300 no
C15 H15 0.9300 no
C16 H16 0.9300 no
C18 H18 0.9300 no
C19 H19 0.9300 no
C20 H20 0.9300 no
C21 H21 0.9300 no
C22 H22 0.9300 no
C24 H24 0.9300 no
C25 H25 0.9300 no
C26 H26 0.9300 no
C27 H27 0.9300 no
C28 H28 0.9300 no
C30 H30 0.9300 no
C31 H31 0.9300 no
C32 H32 0.9300 no
C33 H33 0.9300 no
C34 H34 0.9300 no
C36 H36 0.9300 no
C37 H37 0.9300 no
C38 H38 0.9300 no
C39 H39 0.9300 no
C40 H40 0.9300 no
C42 H42 0.9300 no
C43 H43 0.9300 no
C44 H44 0.9300 no
C45 H45 0.9300 no
C46 H46 0.9300 no
C48 H48 0.9300 no
C49 H49 0.9300 no
C50 H50 0.9300 no
C51 H51 0.9300 no
C52 H52 0.9300 no
C54 H54 0.9300 no
C55 H55 0.9300 no
C56 H56 0.9300 no
C57 H57 0.9300 no
C58 H58 0.9300 no
C60 H60 0.9300 no
C61 H61 0.9300 no
C62 H62 0.9300 no
C63 H63 0.9300 no
C64 H64 0.9300 no

loop_
_geom_contact_atom_site_label_1
_geom_contact_atom_site_label_2
_geom_contact_distance
_geom_contact_site_symmetry_2
_geom_contact_publ_flag
Br1 Br2 3.8312(3) . no
Br2 Br1 3.8312(3) . no
Br1 H12 3.1800 . no
Br1 H48 3.0700 . no
Br1 H54 3.2500 . no
Br1 H18 3.0400 . no
Br2 H24 3.1500 . no
Br2 H42 3.1700 . no
Br2 H1B 3.0200 6_546 no
Br2 H2A 3.1800 6_546 no
Br2 H22 3.0000 6_546 no
F1 C2 3.271(3) . no
F1 C3 3.350(2) . no
F1 C4 3.217(3) . no
F2 C58 3.328(3) 7_556 no
F2 C19 3.191(3) 6_556 no
F2 C57 3.337(4) 7_556 no
F3 C3 3.268(2) . no
F3 C4 3.244(2) . no
F4 C25 3.278(3) 6_556 no
F4 C51 3.160(3) 7_556 no
F4 C52 3.213(3) 7_556 no
F1 H4B 2.3300 . no
F1 H2B 2.3800 . no
F1 H3A 2.4900 . no
F1 H1A 2.6000 . no
F2 H57 2.7400 7_556 no
F2 H19 2.4700 6_556 no
F2 H40 2.6500 . no
F2 H58 2.7100 7_556 no
F3 H58 2.7900 7_556 no
F3 H4B 2.5100 . no
F3 H4A 2.6200 7_556 no
F3 H3A 2.5900 . no
F3 H52 2.8000 7_556 no
F4 H25 2.4000 6_556 no
F4 H52 2.6600 7_556 no
F4 H51 2.5600 7_556 no
C2 F1 3.271(3) . no
C3 F3 3.268(2) . no
C3 F1 3.350(2) . no
C4 F1 3.217(3) . no
C4 F3 3.244(2) . no
C6 C16 3.442(3) 2_656 no
C6 C60 3.534(3) . no
C6 C15 3.445(3) 2_656 no
C7 C15 3.588(4) 2_656 no
C7 C16 3.446(3) 2_656 no
C7 C61 3.533(4) . no
C8 C9 3.481(4) 2_656 no
C9 C24 3.319(3) 6_556 no
C9 C8 3.481(4) 2_656 no
C9 C25 3.592(4) 6_556 no
C10 C24 3.541(3) 6_556 no
C11 C18 3.453(3) . no
C11 C17 3.397(3) . no
C12 C12 3.377(3) 2_656 no
C15 C6 3.445(3) 2_656 no
C15 C7 3.588(4) 2_656 no
C16 C22 3.425(3) . no
C16 C6 3.442(3) 2_656 no
C16 C17 3.403(3) . no
C16 C7 3.446(3) 2_656 no
C17 C24 3.266(3) . no
C17 C23 3.456(3) . no
C17 C11 3.397(3) . no
C17 C16 3.403(3) . no
C18 C11 3.453(3) . no
C19 F2 3.191(3) 6_546 no
C20 C25 3.578(3) . no
C21 C25 3.387(3) . no
C21 C24 3.585(3) . no
C21 C26 3.594(3) . no
C22 C24 3.258(3) . no
C22 C23 3.276(3) . no
C22 C16 3.425(3) . no
C23 C17 3.456(3) . no
C23 C22 3.276(3) . no
C24 C9 3.319(3) 6_546 no
C24 C17 3.266(3) . no
C24 C10 3.541(3) 6_546 no
C24 C22 3.258(3) . no
C24 C21 3.585(3) . no
C25 C9 3.592(4) 6_546 no
C25 C21 3.387(3) . no
C25 F4 3.278(3) 6_546 no
C25 C20 3.578(3) . no
C26 C21 3.594(3) . no
C30 C36 3.588(3) . no
C31 C31 3.439(4) 2_556 no
C31 C38 3.413(4) . no
C31 C37 3.562(4) . no
C36 C30 3.588(3) . no
C36 C46 3.402(3) . no
C37 C31 3.562(4) . no
C38 C31 3.413(4) . no
C41 C47 3.465(3) . no
C41 C52 3.556(3) . no
C42 C47 3.560(3) . no
C46 C62 3.511(3) 7_556 no
C46 C36 3.402(3) . no
C46 C61 3.596(3) 7_556 no
C47 C41 3.465(3) . no
C47 C53 3.572(3) . no
C47 C42 3.560(3) . no
C50 C50 3.429(3) 7_546 no
C51 F4 3.160(3) 7_556 no
C52 F4 3.213(3) 7_556 no
C52 C41 3.556(3) . no
C53 C47 3.572(3) . no
C57 F2 3.337(4) 7_556 no
C58 C64 3.445(4) . no
C58 F2 3.328(3) 7_556 no
C60 C6 3.534(3) . no
C61 C46 3.596(3) 7_556 no
C61 C7 3.533(4) . no
C62 C46 3.511(3) 7_556 no
C64 C58 3.445(4) . no
C1 H10 2.7200 . no
C1 H16 3.0100 . no
C2 H22 2.8500 . no
C2 H34 2.6300 . no
C3 H52 2.9100 . no
C3 H40 2.7200 . no
C4 H58 3.0100 . no
C4 H60 2.9600 . no
C10 H1B 2.9400 . no
C10 H1A 3.0500 . no
C12 H12 2.9100 2_656 no
C13 H6 2.9600 2_656 no
C13 H33 2.7900 6_546 no
C14 H6 2.7500 2_656 no
C15 H6 2.7500 2_656 no
C15 H7 3.0400 2_656 no
C16 H1B 2.9200 . no
C16 H6 2.9400 2_656 no
C16 H7 2.9400 2_656 no
C20 H51 3.0200 4_555 no
C21 H43 2.8300 6_556 no
C22 H2A 2.8200 . no
C22 H1B 2.9600 . no
C23 H9 2.8900 6_546 no
C24 H9 2.7700 6_546 no
C26 H49 3.0900 6_556 no
C27 H49 2.9200 6_556 no
C28 H31 3.1000 2_556 no
C29 H28 2.6800 . no
C34 H28 2.9300 . no
C34 H2A 3.0400 . no
C34 H2B 2.8700 . no
C35 H46 2.7700 . no
C36 H8 3.0300 5_445 no
C36 H62 3.1000 5_445 no
C37 H45 2.9800 3_556 no
C38 H55 3.0300 5_455 no
C39 H55 3.0200 5_455 no
C40 H3A 2.8400 . no
C41 H36 2.9200 . no
C43 H15 2.8200 6_546 no
C43 H50 3.0500 7_546 no
C43 H21 3.0300 6_546 no
C44 H63 3.0300 5_445 no
C45 H26 3.0100 4_554 no
C46 H3B 3.0700 . no
C50 H50 2.8500 7_546 no
C51 H20 2.9400 4_554 no
C52 H4A 2.8800 . no
C52 H3B 2.8000 . no
C53 H64 2.6700 . no
C58 H64 2.9500 . no
C58 H4A 2.8400 . no
C60 H4B 2.8600 . no
C61 H46 2.9200 7_556 no
C62 H46 2.7900 7_556 no
B1 H3A 2.8800 . no
B1 H4B 2.9000 . no
H1A C10 3.0500 . no
H1A F1 2.6000 . no
H1A H2B 2.5900 . no
H1B C22 2.9600 . no
H1B H16 2.3800 . no
H1B Br2 3.0200 6_556 no
H1B H10 2.3100 . no
H1B C10 2.9400 . no
H1B C16 2.9200 . no
H2A Br2 3.1800 6_556 no
H2A C22 2.8200 . no
H2A C34 3.0400 . no
H2A H22 2.2200 . no
H2A H34 2.4500 . no
H2B C34 2.8700 . no
H2B H1A 2.5900 . no
H2B F1 2.3800 . no
H2B H34 2.3100 . no
H3A C40 2.8400 . no
H3A H4B 2.5800 . no
H3A H40 2.2000 . no
H3A B1 2.8800 . no
H3A F1 2.4900 . no
H3A F3 2.5900 . no
H3B H52 2.2600 . no
H3B C46 3.0700 . no
H3B C52 2.8000 . no
H4A F3 2.6200 7_556 no
H4A H58 2.3600 . no
H4A H52 2.5000 . no
H4A C52 2.8800 . no
H4A C58 2.8400 . no
H4B C60 2.8600 . no
H4B F3 2.5100 . no
H4B F1 2.3300 . no
H4B H3A 2.5800 . no
H4B H60 2.3200 . no
H4B B1 2.9000 . no
H6 C15 2.7500 2_656 no
H6 C16 2.9400 2_656 no
H6 C13 2.9600 2_656 no
H6 C14 2.7500 2_656 no
H7 C16 2.9400 2_656 no
H7 C15 3.0400 2_656 no
H8 C36 3.0300 5_555 no
H8 H30 2.4900 5_555 no
H9 C24 2.7700 6_556 no
H9 C23 2.8900 6_556 no
H10 H1B 2.3100 . no
H10 C1 2.7200 . no
H12 C12 2.9100 2_656 no
H12 H12 2.4900 2_656 no
H12 Br1 3.1800 . no
H13 H33 2.4700 6_546 no
H15 H43 2.5300 6_556 no
H15 C43 2.8200 6_556 no
H16 C1 3.0100 . no
H16 H1B 2.3800 . no
H18 Br1 3.0400 . no
H19 F2 2.4700 6_546 no
H20 H51 2.4000 4_555 no
H20 C51 2.9400 4_555 no
H21 C43 3.0300 6_556 no
H21 H43 2.3300 6_556 no
H22 H2A 2.2200 . no
H22 C2 2.8500 . no
H22 Br2 3.0000 6_556 no
H24 Br2 3.1500 . no
H25 F4 2.4000 6_546 no
H26 H45 2.5300 4_555 no
H26 C45 3.0100 4_555 no
H27 H49 2.5300 6_556 no
H28 C29 2.6800 . no
H28 C34 2.9300 . no
H30 H8 2.4900 5_445 no
H31 C28 3.1000 2_556 no
H33 H13 2.4700 6_556 no
H33 C13 2.7900 6_556 no
H34 H2A 2.4500 . no
H34 H2B 2.3100 . no
H34 C2 2.6300 . no
H36 C41 2.9200 . no
H37 H45 2.4300 3_556 no
H38 H55 2.4500 5_455 no
H39 H55 2.4100 5_455 no
H40 C3 2.7200 . no
H40 H3A 2.2000 . no
H40 F2 2.6500 . no
H42 Br2 3.1700 . no
H43 C21 2.8300 6_546 no
H43 H15 2.5300 6_546 no
H43 H21 2.3300 6_546 no
H45 H37 2.4300 3_556 no
H45 H26 2.5300 4_554 no
H45 C37 2.9800 3_556 no
H46 C62 2.7900 7_556 no
H46 C61 2.9200 7_556 no
H46 C35 2.7700 . no
H48 Br1 3.0700 . no
H49 C26 3.0900 6_546 no
H49 C27 2.9200 6_546 no
H49 H27 2.5300 6_546 no
H50 C50 2.8500 7_546 no
H50 H50 2.5000 7_546 no
H50 C43 3.0500 7_546 no
H51 H20 2.4000 4_554 no
H51 F4 2.5600 7_556 no
H51 C20 3.0200 4_554 no
H52 F3 2.8000 7_556 no
H52 F4 2.6600 7_556 no
H52 C3 2.9100 . no
H52 H3B 2.2600 . no
H52 H4A 2.5000 . no
H54 Br1 3.2500 . no
H55 C38 3.0300 5_545 no
H55 C39 3.0200 5_545 no
H55 H39 2.4100 5_545 no
H55 H38 2.4500 5_545 no
H57 F2 2.7400 7_556 no
H58 C4 3.0100 . no
H58 F2 2.7100 7_556 no
H58 F3 2.7900 7_556 no
H58 H4A 2.3600 . no
H60 H4B 2.3200 . no
H60 C4 2.9600 . no
H62 C36 3.1000 5_555 no
H63 C44 3.0300 5_555 no
H64 C58 2.9500 . no
H64 C53 2.6700 . no

loop_
_geom_hbond_atom_site_label_D
_geom_hbond_atom_site_label_H
_geom_hbond_atom_site_label_A
_geom_hbond_distance_DH
_geom_hbond_distance_HA
_geom_hbond_distance_DA
_geom_hbond_angle_DHA
_geom_hbond_site_symmetry_A
_geom_hbond_publ_flag
C2 H2B F1 0.9700 2.3800 3.271(3) 152.00 . yes
C3 H3A F1 0.9700 2.4900 3.350(2) 147.00 . yes
C4 H4B F1 0.9700 2.3300 3.217(3) 152.00 . yes
C4 H4B F3 0.9700 2.5100 3.244(2) 132.00 . yes
C19 H19 F2 0.9300 2.4700 3.191(3) 135.00 6_546 yes
C25 H25 F4 0.9300 2.4000 3.278(3) 156.00 6_546 yes

loop_
_geom_torsion_atom_site_label_1
_geom_torsion_atom_site_label_2
_geom_torsion_atom_site_label_3
_geom_torsion_atom_site_label_4
_geom_torsion
_geom_torsion_publ_flag
Cu2 Br1 Cu1 P1 84.06(2) no
Cu2 Br1 Cu1 P6 -82.43(2) no
Cu1 Br1 Cu2 Br2 -174.38(1) no
Cu1 Br1 Cu2 P2 -66.28(2) no
Cu1 Br1 Cu2 P5 71.88(2) no
Cu3 Br2 Cu2 Br1 -178.34(1) no
Cu3 Br2 Cu2 P2 68.02(2) no
Cu3 Br2 Cu2 P5 -66.53(2) no
Cu2 Br2 Cu3 P3 -82.70(2) no
Cu2 Br2 Cu3 P4 81.07(2) no
Br1 Cu1 P1 C1 -88.37(7) no
P6 Cu1 P1 C1 76.67(7) no
Br1 Cu1 P1 C5 156.42(8) no
P6 Cu1 P1 C5 -38.54(8) no
Br1 Cu1 P1 C11 29.53(7) no
P6 Cu1 P1 C11 -165.44(7) no
P1 Cu1 P6 C4 -83.53(7) no
Br1 Cu1 P6 C53 -39.51(8) no
P1 Cu1 P6 C53 155.41(8) no
Br1 Cu1 P6 C59 -163.16(7) no
P1 Cu1 P6 C59 31.76(8) no
Br1 Cu1 P6 C4 81.55(7) no
Br1 Cu2 P2 C17 -54.50(8) no
Br2 Cu2 P2 C17 46.71(8) no
P5 Cu2 P2 C2 50.37(8) no
Br1 Cu2 P5 C4 -73.25(7) no
Br2 Cu2 P5 C4 -175.82(7) no
P2 Cu2 P5 C4 59.14(7) no
Br1 Cu2 P5 C47 49.19(8) no
Br2 Cu2 P5 C47 -53.39(8) no
P2 Cu2 P5 C47 -178.43(8) no
P5 Cu2 P2 C17 174.30(8) no
Br1 Cu2 P2 C1 66.25(7) no
Br2 Cu2 P2 C1 167.46(7) no
P5 Cu2 P2 C1 -64.95(8) no
Br1 Cu2 P2 C2 -178.43(7) no
Br2 Cu2 P2 C2 -77.22(7) no
Br1 Cu2 P5 C3 172.21(7) no
Br2 Cu2 P5 C3 69.64(7) no
P2 Cu2 P5 C3 -55.40(8) no
Br2 Cu3 P3 C2 78.63(7) no
P4 Cu3 P3 C2 -85.13(7) no
Br2 Cu3 P3 C23 -39.10(8) no
P4 Cu3 P3 C23 157.14(8) no
Br2 Cu3 P3 C29 -165.92(8) no
P4 Cu3 P3 C29 30.33(8) no
Br2 Cu3 P4 C3 -85.78(7) no
P3 Cu3 P4 C3 78.59(7) no
Br2 Cu3 P4 C35 159.45(7) no
P3 Cu3 P4 C35 -36.18(8) no
Br2 Cu3 P4 C41 35.70(9) no
P3 Cu3 P4 C41 -159.93(8) no
Cu1 P1 C1 P2 48.17(11) no
C5 P1 C1 P2 174.23(11) no
C11 P1 C1 P2 -76.48(12) no
Cu1 P1 C11 C16 -158.85(15) no
C1 P1 C11 C16 -41.33(19) no
C5 P1 C11 C16 67.07(19) no
C1 P1 C5 C10 25.0(2) no
Cu1 P1 C11 C12 22.89(18) no
C1 P1 C11 C12 140.41(16) no
C5 P1 C11 C12 -111.19(17) no
Cu1 P1 C5 C6 -37.8(2) no
C1 P1 C5 C6 -154.46(17) no
C11 P1 C5 C6 94.68(18) no
Cu1 P1 C5 C10 141.59(17) no
C11 P1 C5 C10 -85.9(2) no
C1 P2 C17 C18 -112.69(17) no
C2 P2 C17 C18 145.32(17) no
Cu2 P2 C1 P1 -47.59(12) no
C2 P2 C1 P1 -172.55(11) no
C17 P2 C1 P1 80.23(12) no
Cu2 P2 C2 P3 55.78(12) no
Cu2 P2 C17 C18 15.70(19) no
C17 P2 C2 P3 -73.75(13) no
Cu2 P2 C17 C22 -166.18(15) no
C1 P2 C2 P3 -178.72(11) no
C2 P2 C17 C22 -36.6(2) no
C1 P2 C17 C22 65.43(19) no
C29 P3 C23 C24 151.89(18) no
C2 P3 C23 C24 -100.26(19) no
C29 P3 C2 P2 -169.74(11) no
C23 P3 C29 C30 -76.94(19) no
Cu3 P3 C29 C30 58.16(19) no
C2 P3 C29 C30 174.50(17) no
C29 P3 C23 C28 -30.2(2) no
Cu3 P3 C29 C34 -125.2(2) no
Cu3 P3 C23 C24 17.8(2) no
C23 P3 C29 C34 99.7(2) no
Cu3 P3 C23 C28 -164.24(16) no
C2 P3 C29 C34 -8.8(2) no
C23 P3 C2 P2 83.56(12) no
C2 P3 C23 C28 77.7(2) no
Cu3 P3 C2 P2 -44.38(11) no
C35 P4 C41 C42 -139.49(18) no
Cu3 P4 C41 C42 -10.5(2) no
C3 P4 C35 C40 -19.0(2) no
Cu3 P4 C35 C36 -77.62(18) no
C3 P4 C41 C42 111.39(18) no
C41 P4 C35 C36 57.00(19) no
Cu3 P4 C35 C40 96.69(19) no
C3 P4 C35 C36 166.68(17) no
C41 P4 C3 P5 -81.60(12) no
Cu3 P4 C3 P5 50.56(11) no
Cu3 P4 C41 C46 169.66(15) no
C41 P4 C35 C40 -128.68(19) no
C3 P4 C41 C46 -68.47(19) no
C35 P4 C41 C46 40.7(2) no
C35 P4 C3 P5 171.37(10) no
Cu2 P5 C47 C48 -6.8(2) no
C4 P5 C47 C48 121.33(17) no
C3 P5 C4 P6 171.46(11) no
C4 P5 C3 P4 -175.62(11) no
C47 P5 C3 P4 78.05(12) no
Cu2 P5 C47 C52 174.16(15) no
Cu2 P5 C3 P4 -52.42(12) no
C47 P5 C4 P6 -81.86(12) no
C4 P5 C47 C52 -57.7(2) no
C3 P5 C47 C48 -135.22(17) no
Cu2 P5 C4 P6 48.29(12) no
C3 P5 C47 C52 45.7(2) no
C59 P6 C53 C54 117.70(19) no
C59 P6 C4 P5 -165.69(11) no
C53 P6 C59 C60 162.83(18) no
Cu1 P6 C59 C60 -65.54(19) no
Cu1 P6 C53 C54 -10.1(2) no
C53 P6 C59 C64 -25.7(2) no
Cu1 P6 C59 C64 105.96(18) no
Cu1 P6 C53 C58 169.64(16) no
C4 P6 C53 C58 46.8(2) no
C59 P6 C53 C58 -62.6(2) no
C53 P6 C4 P5 84.69(12) no
C4 P6 C53 C54 -132.88(18) no
C4 P6 C59 C60 52.5(2) no
Cu1 P6 C4 P5 -44.73(12) no
C4 P6 C59 C64 -135.97(18) no
C6 C5 C10 C9 0.1(4) no
P1 C5 C6 C7 179.57(19) no
P1 C5 C10 C9 -179.37(19) no
C10 C5 C6 C7 0.1(3) no
C5 C6 C7 C8 -0.4(4) no
C6 C7 C8 C9 0.5(4) no
C7 C8 C9 C10 -0.4(4) no
C8 C9 C10 C5 0.1(4) no
C12 C11 C16 C15 0.2(3) no
P1 C11 C12 C13 176.28(17) no
C16 C11 C12 C13 -2.1(3) no
P1 C11 C16 C15 -178.06(17) no
C11 C12 C13 C14 2.5(3) no
C12 C13 C14 C15 -0.9(4) no
C13 C14 C15 C16 -1.0(4) no
C14 C15 C16 C11 1.3(3) no
C18 C17 C22 C21 -0.6(3) no
C22 C17 C18 C19 -0.4(3) no
P2 C17 C22 C21 -178.69(16) no
P2 C17 C18 C19 177.72(17) no
C17 C18 C19 C20 0.8(3) no
C18 C19 C20 C21 -0.1(4) no
C19 C20 C21 C22 -1.0(3) no
C20 C21 C22 C17 1.3(3) no
P3 C23 C24 C25 177.95(19) no
C24 C23 C28 C27 -0.8(3) no
C28 C23 C24 C25 0.0(3) no
P3 C23 C28 C27 -178.66(18) no
C23 C24 C25 C26 0.7(4) no
C24 C25 C26 C27 -0.6(4) no
C25 C26 C27 C28 -0.2(4) no
C26 C27 C28 C23 0.9(4) no
P3 C29 C30 C31 175.42(19) no
C30 C29 C34 C33 1.0(4) no
C34 C29 C30 C31 -1.4(4) no
P3 C29 C34 C33 -175.6(2) no
C29 C30 C31 C32 1.3(4) no
C30 C31 C32 C33 -0.9(4) no
C31 C32 C33 C34 0.5(5) no
C32 C33 C34 C29 -0.6(5) no
C40 C35 C36 C37 0.4(3) no
P4 C35 C40 C39 -174.82(18) no
P4 C35 C36 C37 174.93(18) no
C36 C35 C40 C39 -0.7(3) no
C35 C36 C37 C38 0.3(4) no
C36 C37 C38 C39 -0.6(4) no
C37 C38 C39 C40 0.3(4) no
C38 C39 C40 C35 0.3(4) no
P4 C41 C42 C43 -179.97(17) no
P4 C41 C46 C45 -179.57(18) no
C42 C41 C46 C45 0.6(3) no
C46 C41 C42 C43 -0.1(3) no
C41 C42 C43 C44 0.0(3) no
C42 C43 C44 C45 -0.4(4) no
C43 C44 C45 C46 0.8(4) no
C44 C45 C46 C41 -0.9(4) no
C52 C47 C48 C49 0.8(3) no
P5 C47 C48 C49 -178.25(18) no
C48 C47 C52 C51 -0.1(3) no
P5 C47 C52 C51 178.93(18) no
C47 C48 C49 C50 -0.4(3) no
C48 C49 C50 C51 -0.7(4) no
C49 C50 C51 C52 1.4(4) no
C50 C51 C52 C47 -1.0(3) no
P6 C53 C54 C55 -179.5(2) no
C54 C53 C58 C57 -0.3(4) no
C58 C53 C54 C55 0.8(4) no
P6 C53 C58 C57 180.0(2) no
C53 C54 C55 C56 -1.2(4) no
C54 C55 C56 C57 1.1(5) no
C55 C56 C57 C58 -0.6(5) no
C56 C57 C58 C53 0.2(4) no
P6 C59 C60 C61 170.97(19) no
C64 C59 C60 C61 -0.7(3) no
P6 C59 C64 C63 -170.65(18) no
C60 C59 C64 C63 0.9(3) no
C59 C60 C61 C62 -0.1(4) no
C60 C61 C62 C63 0.8(4) no
C61 C62 C63 C64 -0.6(4) no
C62 C63 C64 C59 -0.3(4) no
